data_7048844
loop_
_publ_author_name
'Lin, Jian'
'Liu, Qi'
'Yue, Zenghui'
'Diefenbach, Kariem'
'Cheng, Liwei'
'Lin, Yuejian'
'Wang, Jian-Qiang'

_publ_section_title
;
 Expansion of the structural diversity of f-element bearing molybdate
 iodates: synthesis, structures, and optical properties.
;
_journal_issue 15
_journal_name_full 'Dalton transactions (Cambridge, England : 2003)'
_journal_page_first 4823
_journal_page_last 4829
_journal_paper_doi 10.1039/c8dt05120h
_journal_volume 48
_journal_year 2019
_chemical_formula_moiety GdIMo2O12'
_chemical_formula_sum 'Gd I Mo2 O12'
_chemical_formula_weight 668.03
_chemical_melting_point ?
_chemical_name_common 'Gadolinium molybdate iodate'
_space_group_crystal_system monoclinic
_space_group_IT_number 14
_space_group_name_Hall '-P 2yn'
_space_group_name_H-M_alt 'P 1 21/n 1'
_symmetry_space_group_name_Hall '-P 2yn'
_symmetry_space_group_name_H-M 'P 1 21/n 1'
_audit_creation_method SHELXL-2014/7
_audit_update_record
;
2018-12-20 deposited with the CCDC.
2019-02-01 downloaded from the CCDC.
;
_cell_angle_alpha 90
_cell_angle_beta 92.129(3)
_cell_angle_gamma 90
_cell_formula_units_Z 4
_cell_length_a 7.6068(10)
_cell_length_b 11.3865(15)
_cell_length_c 11.3561(15)
_cell_measurement_reflns_used 2252
_cell_measurement_temperature 173(2)
_cell_measurement_theta_max 27.559
_cell_measurement_theta_min 2.534
_cell_volume 982.9(2)
_computing_cell_refinement 'Bruker SAINT'
_computing_data_collection 'Bruker APEX2'
_computing_data_reduction 'Bruker SAINT'
_computing_molecular_graphics 'Bruker SHELXTL'
_computing_publication_material 'Bruker SHELXTL'
_computing_structure_refinement 'SHELXL-2014/7 (Sheldrick, 2014)'
_diffrn_ambient_temperature 173(2)
_diffrn_measured_fraction_theta_full 0.995
_diffrn_measured_fraction_theta_max 0.994
_diffrn_measurement_device_type 'Bruker APEX-II'
_diffrn_measurement_method '0.5 wide w/ exposures'
_diffrn_radiation_type MoK\a
_diffrn_radiation_wavelength 0.71073
_diffrn_reflns_av_R_equivalents 0.0588
_diffrn_reflns_av_unetI/netI 0.0327
_diffrn_reflns_Laue_measured_fraction_full 0.995
_diffrn_reflns_Laue_measured_fraction_max 0.994
_diffrn_reflns_limit_h_max 9
_diffrn_reflns_limit_h_min -9
_diffrn_reflns_limit_k_max 14
_diffrn_reflns_limit_k_min -14
_diffrn_reflns_limit_l_max 14
_diffrn_reflns_limit_l_min -14
_diffrn_reflns_number 17536
_diffrn_reflns_point_group_measured_fraction_full 0.995
_diffrn_reflns_point_group_measured_fraction_max 0.994
_diffrn_reflns_theta_full 25.242
_diffrn_reflns_theta_max 27.559
_diffrn_reflns_theta_min 2.534
_diffrn_source 'Turbo X-ray Source'
_exptl_absorpt_coefficient_mu 12.379
_exptl_absorpt_correction_T_max 0.781
_exptl_absorpt_correction_T_min 0.558
_exptl_absorpt_correction_type multi-scan
_exptl_absorpt_process_details SHELTXPREP
_exptl_crystal_colour Colorless
_exptl_crystal_density_diffrn 4.514
_exptl_crystal_density_meas ?
_exptl_crystal_density_method 'Not measured'
_exptl_crystal_description Tablet
_exptl_crystal_F_000 1188
_exptl_crystal_size_max 0.06
_exptl_crystal_size_mid 0.04
_exptl_crystal_size_min 0.02
_refine_diff_density_max 5.136
_refine_diff_density_min -5.649
_refine_diff_density_rms 1.383
_refine_ls_extinction_coef 0.0232(11)
_refine_ls_extinction_expression Fc^*^=kFc[1+0.001xFc^2^\l^3^/sin(2\q)]^-1/4^
_refine_ls_extinction_method 'SHELXL-2014/7 (Sheldrick 2014'
_refine_ls_goodness_of_fit_ref 1.452
_refine_ls_hydrogen_treatment undef
_refine_ls_matrix_type full
_refine_ls_number_parameters 146
_refine_ls_number_reflns 2252
_refine_ls_number_restraints 18
_refine_ls_restrained_S_all 1.448
_refine_ls_R_factor_all 0.0431
_refine_ls_R_factor_gt 0.0387
_refine_ls_shift/su_max 0.000
_refine_ls_shift/su_mean 0.000
_refine_ls_structure_factor_coef Fsqd
_refine_ls_weighting_details 'w=1/[\s^2^(Fo^2^)+(0.0670P)^2^+7.0095P] where P=(Fo^2^+2Fc^2^)/3'
_refine_ls_weighting_scheme calc
_refine_ls_wR_factor_gt 0.1136
_refine_ls_wR_factor_ref 0.1290
_reflns_Friedel_coverage 0.000
_reflns_number_gt 2241
_reflns_number_total 2252
_reflns_threshold_expression 'I > 2\s(I)'
_cod_data_source_file c8dt05120h2.cif
_cod_data_source_block Gd
_cod_depositor_comments
;
The following automatic conversions were performed:

'_chemical_melting_point' value 'N/A' was changed to '?' - the value
is undefined or not given.

'_exptl_crystal_density_meas' value 'Not measured' was changed to '?'
- the value is perceived as not measured.

Automatic conversion script
Id: cif_fix_values 4973 2017-02-22 13:04:09Z antanas 

 Adding full bibliography for 7048837--7048847.cif.
;
_cod_database_code 7048844
_shelx_shelxl_version_number 2014/7
_shelx_space_group_comment
;
The symmetry employed for this shelxl refinement is uniquely defined
by the following loop, which should always be used as a source of
symmetry information in preference to the above space-group names.
They are only intended as comments.
;

loop_
_space_group_symop_operation_xyz
'x, y, z'
'-x+1/2, y+1/2, -z+1/2'
'-x, -y, -z'
'x-1/2, -y-1/2, z-1/2'

loop_
_atom_site_label
_atom_site_type_symbol
_atom_site_fract_x
_atom_site_fract_y
_atom_site_fract_z
_atom_site_U_iso_or_equiv
_atom_site_adp_type
_atom_site_occupancy
_atom_site_site_symmetry_order
_atom_site_calc_flag
_atom_site_refinement_flags_adp
Gd1 Gd 0.57916(5) 0.25600(3) 0.11479(3) 0.0054(2) Uani 1 1 d .
I1 I 0.38736(7) 0.10705(4) 0.40007(4) 0.0076(2) Uani 1 1 d .
Mo1 Mo 0.59900(9) 0.59776(6) 0.20352(6) 0.0063(2) Uani 1 1 d .
Mo2 Mo 0.63941(9) 0.91168(6) 0.16855(6) 0.0058(2) Uani 1 1 d .
O1 O 0.7060(9) 0.7512(4) 0.2187(5) 0.0076(12) Uani 1 1 d .
O2 O 0.6512(7) 0.4383(5) 0.1987(5) 0.0080(11) Uani 1 1 d U
O3 O 0.6982(7) 1.0712(5) 0.1603(5) 0.0076(11) Uani 1 1 d U
O4 O 0.4968(8) 0.6227(5) 0.0657(5) 0.0115(12) Uani 1 1 d .
O5 O 0.5455(9) 0.8737(5) 0.0318(6) 0.0134(12) Uani 1 1 d .
O6 O 0.3420(8) 0.2120(6) 0.5149(5) 0.0128(12) Uani 1 1 d .
O7 O 0.6180(8) 0.0748(5) 0.4363(5) 0.0115(12) Uani 1 1 d U
O8 O 0.4265(9) 0.6052(6) 0.2942(6) 0.0182(14) Uani 1 1 d .
O9 O 0.4584(8) 0.9236(5) 0.2517(6) 0.0131(12) Uani 1 1 d .
O10 O 0.4172(8) 0.2124(6) 0.2844(5) 0.0161(13) Uani 1 1 d .
OW1 O 0.2836(10) 0.3142(8) 0.1073(6) 0.0298(18) Uani 1 1 d .
OW2 O 0.9000(10) 0.8965(6) 0.0604(6) 0.0192(14) Uani 1 1 d .

loop_
_atom_site_aniso_label
_atom_site_aniso_U_11
_atom_site_aniso_U_22
_atom_site_aniso_U_33
_atom_site_aniso_U_23
_atom_site_aniso_U_13
_atom_site_aniso_U_12
Gd1 0.0050(3) 0.0059(3) 0.0050(3) -0.00003(11) -0.00304(17) 0.00003(11)
I1 0.0049(3) 0.0114(3) 0.0063(3) 0.00017(16) -0.0017(2) -0.00043(16)
Mo1 0.0056(4) 0.0055(4) 0.0075(4) 0.0008(2) -0.0048(3) 0.0001(2)
Mo2 0.0060(4) 0.0054(3) 0.0056(4) -0.0009(2) -0.0042(3) 0.0004(2)
O1 0.012(3) 0.005(3) 0.005(3) 0.0034(17) -0.003(2) 0.0009(18)
O2 0.006(2) 0.008(2) 0.009(2) 0.0017(19) -0.0056(19) 0.0016(19)
O3 0.009(2) 0.002(2) 0.011(2) -0.0009(18) -0.0042(19) -0.0017(18)
O4 0.009(3) 0.012(3) 0.013(3) 0.003(2) -0.003(2) 0.001(2)
O5 0.018(3) 0.010(3) 0.011(3) 0.000(2) -0.007(2) 0.003(2)
O6 0.011(3) 0.016(3) 0.012(3) -0.003(2) 0.004(2) -0.001(2)
O7 0.006(2) 0.016(3) 0.012(3) 0.002(2) -0.007(2) 0.001(2)
O8 0.014(3) 0.019(3) 0.021(4) 0.001(2) 0.002(3) 0.002(2)
O9 0.006(3) 0.017(3) 0.017(3) -0.005(2) 0.000(2) 0.001(2)
O10 0.013(3) 0.025(3) 0.010(3) 0.008(3) 0.002(2) 0.001(3)
OW1 0.018(4) 0.052(5) 0.019(3) 0.018(3) 0.004(3) 0.018(3)
OW2 0.018(3) 0.022(3) 0.018(3) -0.001(3) 0.006(3) 0.001(3)

loop_
_atom_type_symbol
_atom_type_description
_atom_type_scat_dispersion_real
_atom_type_scat_dispersion_imag
_atom_type_scat_source
O O 0.0106 0.0060 'International Tables Vol C Tables 4.2.6.8 and 6.1.1.4'
Mo Mo -1.6832 0.6857 'International Tables Vol C Tables 4.2.6.8 and 6.1.1.4'
I I -0.4742 1.8119 'International Tables Vol C Tables 4.2.6.8 and 6.1.1.4'
Gd Gd -0.1653 3.9035 'International Tables Vol C Tables 4.2.6.8 and 6.1.1.4'

loop_
_geom_angle_atom_site_label_1
_geom_angle_atom_site_label_2
_geom_angle_atom_site_label_3
_geom_angle
_geom_angle_site_symmetry_1
_geom_angle_site_symmetry_3
O2 Gd1 O3 128.6(2) . 1_545
O2 Gd1 OW1 88.5(3) . .
O3 Gd1 OW1 128.7(3) 1_545 .
O2 Gd1 O6 82.5(2) . 4_665
O3 Gd1 O6 85.3(2) 1_545 4_665
OW1 Gd1 O6 140.1(2) . 4_665
O2 Gd1 O10 88.6(2) . .
O3 Gd1 O10 80.9(2) 1_545 .
OW1 Gd1 O10 64.1(2) . .
O6 Gd1 O10 153.4(2) 4_665 .
O2 Gd1 O5 155.6(2) . 3_665
O3 Gd1 O5 74.9(2) 1_545 3_665
OW1 Gd1 O5 78.1(3) . 3_665
O6 Gd1 O5 94.7(2) 4_665 3_665
O10 Gd1 O5 103.3(2) . 3_665
O2 Gd1 O1 64.33(18) . 2_645
O3 Gd1 O1 64.44(18) 1_545 2_645
OW1 Gd1 O1 130.2(2) . 2_645
O6 Gd1 O1 79.8(2) 4_665 2_645
O10 Gd1 O1 73.8(2) . 2_645
O5 Gd1 O1 139.21(18) 3_665 2_645
O2 Gd1 O4 83.6(2) . 3_665
O3 Gd1 O4 138.3(2) 1_545 3_665
OW1 Gd1 O4 68.0(2) . 3_665
O6 Gd1 O4 72.4(2) 4_665 3_665
O10 Gd1 O4 131.5(2) . 3_665
O5 Gd1 O4 72.5(2) 3_665 3_665
O1 Gd1 O4 139.90(19) 2_645 3_665
O2 Gd1 Mo1 93.79(13) . 2_645
O3 Gd1 Mo1 34.85(14) 1_545 2_645
OW1 Gd1 Mo1 142.06(17) . 2_645
O6 Gd1 Mo1 77.54(15) 4_665 2_645
O10 Gd1 Mo1 78.13(15) . 2_645
O5 Gd1 Mo1 109.32(14) 3_665 2_645
O1 Gd1 Mo1 29.91(12) 2_645 2_645
O4 Gd1 Mo1 149.92(14) 3_665 2_645
O10 I1 O6 96.8(3) . .
O10 I1 O7 98.8(3) . .
O6 I1 O7 100.3(3) . .
O8 Mo1 O4 102.0(3) . .
O8 Mo1 O2 103.7(3) . .
O4 Mo1 O2 102.8(3) . .
O8 Mo1 O1 103.5(3) . .
O4 Mo1 O1 96.0(3) . .
O2 Mo1 O1 142.7(3) . .
O8 Mo1 O3 96.9(3) . 2_645
O4 Mo1 O3 161.0(3) . 2_645
O2 Mo1 O3 74.8(2) . 2_645
O1 Mo1 O3 77.0(2) . 2_645
O8 Mo1 Mo2 103.7(2) . 2_645
O4 Mo1 Mo2 139.5(2) . 2_645
O2 Mo1 Mo2 40.62(17) . 2_645
O1 Mo1 Mo2 107.68(18) . 2_645
O3 Mo1 Mo2 34.18(14) 2_645 2_645
O8 Mo1 Gd1 98.7(2) . 2_655
O4 Mo1 Gd1 134.4(2) . 2_655
O2 Mo1 Gd1 111.21(17) . 2_655
O1 Mo1 Gd1 39.27(18) . 2_655
O3 Mo1 Gd1 38.17(14) 2_645 2_655
Mo2 Mo1 Gd1 71.14(2) 2_645 2_655
O9 Mo2 O5 101.6(3) . .
O9 Mo2 O3 98.6(3) . .
O5 Mo2 O3 106.7(3) . .
O9 Mo2 O1 96.8(3) . .
O5 Mo2 O1 96.9(3) . .
O3 Mo2 O1 148.5(3) . .
O9 Mo2 O2 101.0(3) . 2_655
O5 Mo2 O2 156.9(3) . 2_655
O3 Mo2 O2 74.3(2) . 2_655
O1 Mo2 O2 75.8(2) . 2_655
O9 Mo2 OW2 177.4(3) . .
O5 Mo2 OW2 81.0(3) . .
O3 Mo2 OW2 80.8(2) . .
O1 Mo2 OW2 82.6(3) . .
O2 Mo2 OW2 76.4(2) 2_655 .
O9 Mo2 Mo1 101.3(2) . 2_655
O5 Mo2 Mo1 142.5(2) . 2_655
O3 Mo2 Mo1 40.46(17) . 2_655
O1 Mo2 Mo1 109.36(18) . 2_655
O2 Mo2 Mo1 33.86(15) 2_655 2_655
OW2 Mo2 Mo1 76.54(17) . 2_655
Mo1 O1 Mo2 135.1(3) . .
Mo1 O1 Gd1 110.8(2) . 2_655
Mo2 O1 Gd1 111.0(2) . 2_655
Mo1 O2 Mo2 105.5(3) . 2_645
Mo1 O2 Gd1 146.2(3) . .
Mo2 O2 Gd1 108.3(2) 2_645 .
Mo2 O3 Mo1 105.4(3) . 2_655
Mo2 O3 Gd1 142.3(3) . 1_565
Mo1 O3 Gd1 107.0(2) 2_655 1_565
Mo1 O4 Gd1 154.1(3) . 3_665
Mo2 O5 Gd1 155.9(3) . 3_665
I1 O6 Gd1 129.4(3) . 4_566
I1 O10 Gd1 144.5(4) . .

loop_
_geom_bond_atom_site_label_1
_geom_bond_atom_site_label_2
_geom_bond_distance
_geom_bond_site_symmetry_2
Gd1 O2 2.341(6) .
Gd1 O3 2.341(5) 1_545
Gd1 OW1 2.343(7) .
Gd1 O6 2.363(6) 4_665
Gd1 O10 2.377(6) .
Gd1 O5 2.395(6) 3_665
Gd1 O1 2.453(6) 2_645
Gd1 O4 2.521(6) 3_665
Gd1 Mo1 3.6224(8) 2_645
I1 O10 1.799(6) .
I1 O6 1.811(6) .
I1 O7 1.824(6) .
Mo1 O8 1.700(7) .
Mo1 O4 1.744(6) .
Mo1 O2 1.860(6) .
Mo1 O1 1.933(5) .
Mo1 O3 2.164(6) 2_645
Mo1 Mo2 3.2163(10) 2_645
Mo1 Gd1 3.6224(8) 2_655
Mo2 O9 1.704(6) .
Mo2 O5 1.740(6) .
Mo2 O3 1.874(5) .
Mo2 O1 1.975(5) .
Mo2 O2 2.173(5) 2_655
Mo2 OW2 2.376(7) .
Mo2 Mo1 3.2164(10) 2_655
O1 Gd1 2.453(6) 2_655
O2 Mo2 2.173(5) 2_645
O3 Mo1 2.164(6) 2_655
O3 Gd1 2.341(5) 1_565
O4 Gd1 2.521(6) 3_665
O5 Gd1 2.395(6) 3_665
O6 Gd1 2.363(6) 4_566
